data_1552633
loop_
_publ_author_name
'Yang, Cheng Long'
'Wu, Hui Min'
'Liu, Cheng Li'
'Zhang, Xuan'
'Guo, Zhi Kai'
'Chen, Yu'
'Liu, Fang'
'Liang, Yong'
'Jiao, Rui Hua'
'Tan, Ren Xiang'
'Ge, Hui Ming'

_publ_section_title
;
 Bialternacins A-F, Aromatic Polyketide Dimers from an Endophytic
 Alternaria sp.
;
_journal_issue 4
_journal_name_full 'Journal of natural products'
_journal_page_first 792
_journal_page_last 797
_journal_paper_doi 10.1021/acs.jnatprod.8b00705
_journal_volume 82
_journal_year 2019
_chemical_formula_moiety 'C30 H25 N O10'
_chemical_formula_sum 'C30 H25 N O10'
_chemical_formula_weight 559.51
_space_group_crystal_system monoclinic
_space_group_IT_number 14
_space_group_name_Hall '-P 2yn'
_space_group_name_H-M_alt 'P 1 21/n 1'
_atom_sites_solution_hydrogens geom
_atom_sites_solution_primary dual
_audit_creation_date 2017-07-11
_audit_creation_method
;
Olex2 1.2
(compiled 2017.03.28 svn.r3405 for OlexSys, GUI svn.r5337)
;
_cell_angle_alpha 90
_cell_angle_beta 115.412(2)
_cell_angle_gamma 90
_cell_formula_units_Z 4
_cell_length_a 17.7022(6)
_cell_length_b 9.1991(3)
_cell_length_c 19.6833(6)
_cell_measurement_reflns_used 8315
_cell_measurement_temperature 173(2)
_cell_measurement_theta_max 69.697
_cell_measurement_theta_min 4.442
_cell_volume 2895.18(17)
_computing_cell_refinement 'SAINT v8.37A (Bruker, 2015)'
_computing_data_reduction 'SAINT v8.37A (Bruker, 2015)'
_computing_molecular_graphics 'Olex2 (Dolomanov et al., 2009)'
_computing_publication_material 'Olex2 (Dolomanov et al., 2009)'
_computing_structure_refinement 'ShelXL (Sheldrick, 2015)'
_computing_structure_solution 'ShelXT (Sheldrick, 2015)'
_diffrn_ambient_temperature 173.01
_diffrn_measured_fraction_theta_full 0.997
_diffrn_measured_fraction_theta_max 0.993
_diffrn_measurement_device_type 'Bruker APEX-II CCD'
_diffrn_measurement_method '\f and \w scans'
_diffrn_radiation_type CuK\a
_diffrn_radiation_wavelength 1.54178
_diffrn_reflns_av_R_equivalents 0.0997
_diffrn_reflns_av_unetI/netI 0.0441
_diffrn_reflns_Laue_measured_fraction_full 0.997
_diffrn_reflns_Laue_measured_fraction_max 0.993
_diffrn_reflns_limit_h_max 21
_diffrn_reflns_limit_h_min -21
_diffrn_reflns_limit_k_max 11
_diffrn_reflns_limit_k_min -11
_diffrn_reflns_limit_l_max 24
_diffrn_reflns_limit_l_min -23
_diffrn_reflns_number 51014
_diffrn_reflns_point_group_measured_fraction_full 0.997
_diffrn_reflns_point_group_measured_fraction_max 0.993
_diffrn_reflns_theta_full 67.679
_diffrn_reflns_theta_max 70.379
_diffrn_reflns_theta_min 4.442
_diffrn_standards_number 0
_exptl_absorpt_coefficient_mu 0.819
_exptl_absorpt_correction_T_max 0.7533
_exptl_absorpt_correction_T_min 0.4690
_exptl_absorpt_correction_type multi-scan
_exptl_absorpt_process_details
'SADABS-2016/2 (Bruker,2016/2) was used for absorption correction. wR2(int) was 0.1325 before and 0.0894 after correction. The Ratio of minimum to maximum transmission is 0.6226. The \l/2 correction factor is Not present.'
_exptl_crystal_density_diffrn 1.284
_exptl_crystal_description block
_exptl_crystal_F_000 1168
_refine_diff_density_max 0.320
_refine_diff_density_min -0.312
_refine_diff_density_rms 0.058
_refine_ls_extinction_coef 0.0032(5)
_refine_ls_extinction_expression Fc^*^=kFc[1+0.001xFc^2^\l^3^/sin(2\q)]^-1/4^
_refine_ls_extinction_method 'SHELXL-2014/8 (Sheldrick 2014'
_refine_ls_goodness_of_fit_ref 1.234
_refine_ls_hydrogen_treatment constr
_refine_ls_matrix_type full
_refine_ls_number_parameters 379
_refine_ls_number_reflns 5492
_refine_ls_number_restraints 0
_refine_ls_restrained_S_all 1.234
_refine_ls_R_factor_all 0.0960
_refine_ls_R_factor_gt 0.0702
_refine_ls_shift/su_max 0.013
_refine_ls_shift/su_mean 0.001
_refine_ls_structure_factor_coef Fsqd
_refine_ls_weighting_details 'w=1/[\s^2^(Fo^2^)+(0.1000P)^2^] where P=(Fo^2^+2Fc^2^)/3'
_refine_ls_weighting_scheme calc
_refine_ls_wR_factor_gt 0.1938
_refine_ls_wR_factor_ref 0.2158
_reflns_Friedel_coverage 0.000
_reflns_number_gt 3489
_reflns_number_total 5492
_reflns_threshold_expression 'I > 2\s(I)'
_cod_data_source_file np8b00705_si_002.cif
_cod_data_source_block cu_d8v17189_0m
_cod_database_code 1552633
_shelx_shelxl_version_number 2014/8
_shelx_space_group_comment
;
The symmetry employed for this shelxl refinement is uniquely defined
by the following loop, which should always be used as a source of
symmetry information in preference to the above space-group names.
They are only intended as comments.
;
_olex2_refinement_description
;
1. Fixed Uiso
 At 1.2 times of:
  All C(H) groups, All C(H,H) groups
 At 1.5 times of:
  All C(H,H,H) groups, All O(H) groups
2.a Secondary CH2 refined with riding coordinates:
 C13(H13A,H13B)
2.b Aromatic/amide H refined with riding coordinates:
 C3(H3), C6(H6), C8(H8), C18(H18), C21(H21), C24(H24), C26(H26)
2.c Idealised Me refined as rotating group:
 C14(H14A,H14B,H14C), C15(H15A,H15B,H15C), C22(H22A,H22B,H22C), C30(H30A,H30B,
 H30C)
2.d Idealised tetrahedral OH refined as rotating group:
 O2(H2), O5(H5), O7(H7), O10(H10)
;
_olex2_submission_special_instructions 'No special instructions were received'

loop_
_space_group_symop_operation_xyz
'x, y, z'
'-x+1/2, y+1/2, -z+1/2'
'-x, -y, -z'
'x-1/2, -y-1/2, z-1/2'

loop_
_atom_site_label
_atom_site_type_symbol
_atom_site_fract_x
_atom_site_fract_y
_atom_site_fract_z
_atom_site_U_iso_or_equiv
_atom_site_adp_type
_atom_site_occupancy
_atom_site_site_symmetry_order
_atom_site_calc_flag
_atom_site_refinement_flags_posn
O1 O -0.08461(13) 0.1189(2) 0.50756(12) 0.0825(6) Uani 1 1 d .
O2 O 0.01333(13) 0.5497(2) 0.65182(11) 0.0774(6) Uani 1 1 d .
H2 H 0.0511 0.6126 0.6624 0.116 Uiso 1 1 calc GR
O3 O 0.14666(13) 0.6673(2) 0.65148(12) 0.0838(6) Uani 1 1 d .
O4 O 0.21703(12) 0.5633(2) 0.59600(11) 0.0762(6) Uani 1 1 d .
O5 O 0.36298(14) 0.2494(3) 0.53260(12) 0.0956(7) Uani 1 1 d .
H5 H 0.3980 0.2857 0.5730 0.143 Uiso 1 1 calc GR
O6 O 0.35155(12) 0.4318(2) 0.44690(11) 0.0823(6) Uani 1 1 d .
O7 O 0.60495(13) 0.4534(3) 0.19153(12) 0.0908(7) Uani 1 1 d .
H7 H 0.5689 0.5194 0.1741 0.136 Uiso 1 1 calc GR
O8 O 0.67641(13) 0.0483(3) 0.35390(14) 0.0959(7) Uani 1 1 d .
O9 O 0.47830(13) 0.5999(3) 0.17418(13) 0.1051(8) Uani 1 1 d .
O10 O 0.38605(12) 0.5196(3) 0.21356(13) 0.0859(6) Uani 1 1 d .
H10 H 0.3613 0.5952 0.1911 0.129 Uiso 1 1 calc GR
N1 N 0.22157(13) 0.2348(3) 0.37007(12) 0.0703(6) Uani 1 1 d .
C1 C 0.31103(17) 0.3592(4) 0.48721(16) 0.0754(8) Uani 1 1 d .
C2 C 0.23066(16) 0.2915(3) 0.43364(14) 0.0653(7) Uani 1 1 d .
C3 C 0.16254(16) 0.2854(3) 0.45549(15) 0.0672(7) Uani 1 1 d .
H3 H 0.1126 0.2366 0.4234 0.081 Uiso 1 1 calc R
C4 C 0.16659(16) 0.3455(3) 0.51923(14) 0.0640(7) Uani 1 1 d .
C5 C 0.09605(17) 0.3373(3) 0.54001(14) 0.0652(7) Uani 1 1 d .
C6 C 0.03674(18) 0.2298(3) 0.51427(15) 0.0710(7) Uani 1 1 d .
H6 H 0.0406 0.1552 0.4825 0.085 Uiso 1 1 calc R
C7 C -0.02960(18) 0.2310(3) 0.53526(15) 0.0708(7) Uani 1 1 d .
C8 C -0.03743(18) 0.3390(3) 0.57988(15) 0.0703(7) Uani 1 1 d .
H8 H -0.0840 0.3401 0.5918 0.084 Uiso 1 1 calc R
C9 C 0.02325(18) 0.4469(3) 0.60753(15) 0.0702(7) Uani 1 1 d .
C10 C 0.09150(17) 0.4473(3) 0.58877(14) 0.0676(7) Uani 1 1 d .
C11 C 0.15189(18) 0.5627(3) 0.61459(15) 0.0713(8) Uani 1 1 d .
C12 C 0.24216(18) 0.4260(3) 0.57263(15) 0.0711(7) Uani 1 1 d .
C13 C 0.29675(18) 0.4773(4) 0.53492(16) 0.0770(8) Uani 1 1 d .
H13A H 0.3515 0.5094 0.5741 0.092 Uiso 1 1 calc R
H13B H 0.2699 0.5621 0.5026 0.092 Uiso 1 1 calc R
C14 C 0.2912(2) 0.3400(4) 0.64446(16) 0.0880(9) Uani 1 1 d .
H14A H 0.3362 0.4007 0.6801 0.132 Uiso 1 1 calc GR
H14B H 0.3152 0.2531 0.6325 0.132 Uiso 1 1 calc GR
H14C H 0.2537 0.3109 0.6669 0.132 Uiso 1 1 calc GR
C15 C -0.15725(19) 0.1185(4) 0.52166(18) 0.0875(9) Uani 1 1 d .
H15A H -0.1926 0.2020 0.4966 0.131 Uiso 1 1 calc GR
H15B H -0.1404 0.1248 0.5759 0.131 Uiso 1 1 calc GR
H15C H -0.1887 0.0283 0.5022 0.131 Uiso 1 1 calc GR
C16 C 0.28899(16) 0.2517(3) 0.35063(15) 0.0690(7) Uani 1 1 d .
C17 C 0.35374(17) 0.3479(4) 0.38909(16) 0.0745(8) Uani 1 1 d .
C18 C 0.41900(18) 0.3642(4) 0.36922(17) 0.0777(8) Uani 1 1 d .
H18 H 0.4629 0.4304 0.3962 0.093 Uiso 1 1 calc R
C19 C 0.42112(17) 0.2853(3) 0.31070(16) 0.0721(7) Uani 1 1 d .
C20 C 0.35461(18) 0.1898(4) 0.26891(16) 0.0765(8) Uani 1 1 d .
C21 C 0.28968(17) 0.1752(4) 0.29039(16) 0.0766(8) Uani 1 1 d .
H21 H 0.2447 0.1111 0.2630 0.092 Uiso 1 1 calc R
C22 C 0.3526(2) 0.1020(4) 0.20354(18) 0.0976(11) Uani 1 1 d .
H22A H 0.3365 0.1648 0.1593 0.146 Uiso 1 1 calc GR
H22B H 0.3118 0.0230 0.1924 0.146 Uiso 1 1 calc GR
H22C H 0.4082 0.0609 0.2164 0.146 Uiso 1 1 calc GR
C23 C 0.49712(17) 0.2871(4) 0.29517(15) 0.0716(7) Uani 1 1 d .
C24 C 0.55398(18) 0.1764(4) 0.32942(18) 0.0822(9) Uani 1 1 d .
H24 H 0.5443 0.1103 0.3619 0.099 Uiso 1 1 calc R
C25 C 0.62559(18) 0.1608(4) 0.31661(19) 0.0801(8) Uani 1 1 d .
C26 C 0.64077(18) 0.2534(4) 0.26975(17) 0.0772(8) Uani 1 1 d .
H26 H 0.6888 0.2409 0.2605 0.093 Uiso 1 1 calc R
C27 C 0.58509(18) 0.3658(4) 0.23584(15) 0.0762(8) Uani 1 1 d .
C28 C 0.51244(16) 0.3857(3) 0.24810(15) 0.0693(7) Uani 1 1 d .
C29 C 0.45896(18) 0.5090(4) 0.21010(16) 0.0807(9) Uani 1 1 d .
C30 C 0.7490(2) 0.0236(4) 0.3389(2) 0.0988(11) Uani 1 1 d .
H30A H 0.7306 0.0050 0.2851 0.148 Uiso 1 1 calc GR
H30B H 0.7803 -0.0606 0.3678 0.148 Uiso 1 1 calc GR
H30C H 0.7851 0.1097 0.3536 0.148 Uiso 1 1 calc GR

loop_
_atom_site_aniso_label
_atom_site_aniso_U_11
_atom_site_aniso_U_22
_atom_site_aniso_U_33
_atom_site_aniso_U_23
_atom_site_aniso_U_13
_atom_site_aniso_U_12
O1 0.0933(14) 0.0858(14) 0.0988(15) -0.0031(11) 0.0701(13) -0.0068(11)
O2 0.0911(14) 0.0909(14) 0.0698(12) -0.0069(10) 0.0532(12) 0.0060(11)
O3 0.0900(13) 0.0963(15) 0.0823(13) -0.0163(12) 0.0533(12) -0.0013(11)
O4 0.0793(12) 0.0944(14) 0.0701(11) -0.0131(10) 0.0464(10) -0.0028(10)
O5 0.0827(14) 0.133(2) 0.0760(13) 0.0003(13) 0.0391(12) 0.0245(14)
O6 0.0745(12) 0.1081(16) 0.0867(13) -0.0251(12) 0.0560(11) -0.0145(11)
O7 0.0751(13) 0.141(2) 0.0754(13) 0.0088(13) 0.0505(12) -0.0025(12)
O8 0.0787(13) 0.1038(17) 0.1250(19) 0.0015(15) 0.0628(14) 0.0073(12)
O9 0.0754(13) 0.154(2) 0.1017(17) 0.0441(16) 0.0533(13) 0.0102(14)
O10 0.0743(12) 0.1157(18) 0.0888(15) 0.0140(13) 0.0550(12) 0.0129(11)
N1 0.0636(12) 0.0987(17) 0.0651(13) -0.0046(12) 0.0432(11) -0.0026(12)
C1 0.0681(16) 0.101(2) 0.0705(17) -0.0058(16) 0.0424(15) 0.0025(15)
C2 0.0660(15) 0.0830(18) 0.0596(14) -0.0020(13) 0.0390(13) 0.0006(13)
C3 0.0658(14) 0.0861(18) 0.0640(15) -0.0023(14) 0.0414(13) 0.0014(13)
C4 0.0696(15) 0.0770(17) 0.0582(14) 0.0047(12) 0.0397(13) 0.0073(13)
C5 0.0714(15) 0.0801(18) 0.0587(14) 0.0044(13) 0.0418(13) 0.0081(14)
C6 0.0837(17) 0.0824(18) 0.0687(16) 0.0036(14) 0.0535(15) 0.0076(15)
C7 0.0846(17) 0.0776(18) 0.0701(16) 0.0063(14) 0.0521(15) 0.0005(15)
C8 0.0792(17) 0.0845(19) 0.0679(16) 0.0077(14) 0.0512(15) 0.0104(15)
C9 0.0850(18) 0.0830(19) 0.0602(15) 0.0084(14) 0.0479(15) 0.0166(15)
C10 0.0757(16) 0.0825(18) 0.0593(14) 0.0022(13) 0.0428(14) 0.0041(14)
C11 0.0744(16) 0.095(2) 0.0579(14) -0.0006(14) 0.0411(14) 0.0073(15)
C12 0.0730(16) 0.090(2) 0.0619(15) -0.0057(14) 0.0398(14) 0.0057(14)
C13 0.0700(16) 0.102(2) 0.0717(17) -0.0144(16) 0.0428(15) -0.0066(15)
C14 0.090(2) 0.110(3) 0.0646(17) -0.0014(17) 0.0341(17) 0.0103(19)
C15 0.094(2) 0.098(2) 0.100(2) 0.0036(18) 0.070(2) -0.0057(17)
C16 0.0610(14) 0.097(2) 0.0622(15) -0.0029(14) 0.0390(13) -0.0010(14)
C17 0.0700(16) 0.094(2) 0.0751(17) -0.0101(16) 0.0464(15) -0.0022(15)
C18 0.0710(16) 0.095(2) 0.0866(19) -0.0119(17) 0.0527(16) -0.0074(15)
C19 0.0667(15) 0.093(2) 0.0744(17) 0.0015(15) 0.0474(14) -0.0011(14)
C20 0.0726(16) 0.106(2) 0.0719(17) -0.0049(16) 0.0510(15) -0.0037(16)
C21 0.0686(15) 0.106(2) 0.0736(17) -0.0085(16) 0.0484(15) -0.0072(15)
C22 0.088(2) 0.146(3) 0.086(2) -0.033(2) 0.0631(19) -0.026(2)
C23 0.0651(15) 0.095(2) 0.0683(16) -0.0073(15) 0.0417(14) -0.0055(14)
C24 0.0718(17) 0.101(2) 0.095(2) -0.0054(18) 0.0557(17) -0.0057(16)
C25 0.0659(16) 0.095(2) 0.089(2) -0.0091(17) 0.0418(16) -0.0003(15)
C26 0.0670(16) 0.102(2) 0.0762(18) -0.0115(16) 0.0437(15) -0.0045(16)
C27 0.0703(16) 0.114(2) 0.0605(15) -0.0097(16) 0.0435(14) -0.0088(16)
C28 0.0616(14) 0.099(2) 0.0589(14) -0.0082(14) 0.0364(13) -0.0032(14)
C29 0.0681(16) 0.124(3) 0.0605(16) 0.0021(17) 0.0373(15) -0.0048(17)
C30 0.0773(19) 0.116(3) 0.126(3) -0.020(2) 0.065(2) 0.0024(18)

loop_
_atom_type_symbol
_atom_type_description
_atom_type_scat_dispersion_real
_atom_type_scat_dispersion_imag
_atom_type_scat_source
C C 0.0181 0.0091 'International Tables Vol C Tables 4.2.6.8 and 6.1.1.4'
H H 0.0000 0.0000 'International Tables Vol C Tables 4.2.6.8 and 6.1.1.4'
N N 0.0311 0.0180 'International Tables Vol C Tables 4.2.6.8 and 6.1.1.4'
O O 0.0492 0.0322 'International Tables Vol C Tables 4.2.6.8 and 6.1.1.4'

loop_
_geom_angle_atom_site_label_1
_geom_angle_atom_site_label_2
_geom_angle_atom_site_label_3
_geom_angle
C7 O1 C15 118.3(2)
C9 O2 H2 109.5
C11 O4 C12 119.2(2)
C1 O5 H5 109.5
C17 O6 C1 112.9(2)
C27 O7 H7 109.5
C25 O8 C30 116.5(3)
C29 O10 H10 109.5
C2 N1 C16 116.6(2)
O5 C1 O6 109.9(2)
O5 C1 C2 108.4(3)
O5 C1 C13 111.0(2)
O6 C1 C2 110.6(2)
O6 C1 C13 105.2(2)
C2 C1 C13 111.8(2)
N1 C2 C1 122.2(2)
N1 C2 C3 119.8(2)
C3 C2 C1 118.0(2)
C2 C3 H3 118.5
C4 C3 C2 123.0(3)
C4 C3 H3 118.5
C3 C4 C5 121.7(3)
C3 C4 C12 122.2(2)
C5 C4 C12 116.1(2)
C6 C5 C4 122.7(2)
C6 C5 C10 120.5(2)
C10 C5 C4 116.8(3)
C5 C6 H6 120.3
C5 C6 C7 119.4(3)
C7 C6 H6 120.3
O1 C7 C6 114.9(2)
O1 C7 C8 123.6(2)
C8 C7 C6 121.4(3)
C7 C8 H8 120.2
C7 C8 C9 119.6(2)
C9 C8 H8 120.2
O2 C9 C8 117.4(2)
O2 C9 C10 122.2(3)
C8 C9 C10 120.3(2)
C5 C10 C11 121.1(2)
C9 C10 C5 118.7(3)
C9 C10 C11 120.1(3)
O3 C11 O4 116.4(3)
O3 C11 C10 123.6(2)
O4 C11 C10 119.9(2)
O4 C12 C4 110.1(2)
O4 C12 C13 103.0(2)
O4 C12 C14 106.4(2)
C4 C12 C13 112.0(2)
C4 C12 C14 112.1(3)
C13 C12 C14 112.6(3)
C1 C13 H13A 109.0
C1 C13 H13B 109.0
C12 C13 C1 112.7(3)
C12 C13 H13A 109.0
C12 C13 H13B 109.0
H13A C13 H13B 107.8
C12 C14 H14A 109.5
C12 C14 H14B 109.5
C12 C14 H14C 109.5
H14A C14 H14B 109.5
H14A C14 H14C 109.5
H14B C14 H14C 109.5
O1 C15 H15A 109.5
O1 C15 H15B 109.5
O1 C15 H15C 109.5
H15A C15 H15B 109.5
H15A C15 H15C 109.5
H15B C15 H15C 109.5
C17 C16 N1 121.3(2)
C21 C16 N1 119.8(3)
C21 C16 C17 118.9(2)
C16 C17 O6 119.6(2)
C18 C17 O6 119.6(3)
C18 C17 C16 120.7(3)
C17 C18 H18 119.7
C19 C18 C17 120.5(3)
C19 C18 H18 119.7
C18 C19 C20 119.9(2)
C18 C19 C23 120.9(3)
C20 C19 C23 118.9(2)
C19 C20 C22 122.5(2)
C21 C20 C19 118.3(3)
C21 C20 C22 119.2(3)
C16 C21 C20 121.6(3)
C16 C21 H21 119.2
C20 C21 H21 119.2
C20 C22 H22A 109.5
C20 C22 H22B 109.5
C20 C22 H22C 109.5
H22A C22 H22B 109.5
H22A C22 H22C 109.5
H22B C22 H22C 109.5
C24 C23 C19 114.8(3)
C24 C23 C28 119.3(2)
C28 C23 C19 125.8(3)
C23 C24 H24 119.6
C23 C24 C25 120.7(3)
C25 C24 H24 119.6
O8 C25 C24 114.8(3)
O8 C25 C26 124.2(3)
C26 C25 C24 120.9(3)
C25 C26 H26 120.5
C25 C26 C27 119.0(3)
C27 C26 H26 120.5
O7 C27 C26 115.5(2)
O7 C27 C28 122.9(3)
C26 C27 C28 121.6(3)
C23 C28 C27 118.4(3)
C23 C28 C29 125.0(2)
C27 C28 C29 116.6(3)
O9 C29 O10 119.7(3)
O9 C29 C28 122.7(3)
O10 C29 C28 117.5(3)
O8 C30 H30A 109.5
O8 C30 H30B 109.5
O8 C30 H30C 109.5
H30A C30 H30B 109.5
H30A C30 H30C 109.5
H30B C30 H30C 109.5

loop_
_geom_bond_atom_site_label_1
_geom_bond_atom_site_label_2
_geom_bond_distance
O1 C7 1.362(4)
O1 C15 1.427(3)
O2 H2 0.8400
O2 C9 1.348(3)
O3 C11 1.232(3)
O4 C11 1.351(3)
O4 C12 1.477(3)
O5 H5 0.8400
O5 C1 1.399(4)
O6 C1 1.442(3)
O6 C17 1.389(3)
O7 H7 0.8400
O7 C27 1.341(3)
O8 C25 1.362(4)
O8 C30 1.456(3)
O9 C29 1.235(4)
O10 H10 0.8400
O10 C29 1.325(3)
N1 C2 1.300(3)
N1 C16 1.410(3)
C1 C2 1.495(4)
C1 C13 1.526(4)
C2 C3 1.445(3)
C3 H3 0.9500
C3 C4 1.345(3)
C4 C5 1.473(3)
C4 C12 1.495(4)
C5 C6 1.371(4)
C5 C10 1.421(4)
C6 H6 0.9500
C6 C7 1.402(3)
C7 C8 1.372(4)
C8 H8 0.9500
C8 C9 1.391(4)
C9 C10 1.407(3)
C10 C11 1.436(4)
C12 C13 1.524(4)
C12 C14 1.525(4)
C13 H13A 0.9900
C13 H13B 0.9900
C14 H14A 0.9800
C14 H14B 0.9800
C14 H14C 0.9800
C15 H15A 0.9800
C15 H15B 0.9800
C15 H15C 0.9800
C16 C17 1.388(4)
C16 C21 1.384(4)
C17 C18 1.378(3)
C18 H18 0.9500
C18 C19 1.375(4)
C19 C20 1.415(4)
C19 C23 1.502(3)
C20 C21 1.391(3)
C20 C22 1.507(4)
C21 H21 0.9500
C22 H22A 0.9800
C22 H22B 0.9800
C22 H22C 0.9800
C23 C24 1.387(4)
C23 C28 1.403(4)
C24 H24 0.9500
C24 C25 1.402(4)
C25 C26 1.364(4)
C26 H26 0.9500
C26 C27 1.387(4)
C27 C28 1.418(3)
C28 C29 1.461(4)
C30 H30A 0.9800
C30 H30B 0.9800
C30 H30C 0.9800

loop_
_geom_hbond_atom_site_label_D
_geom_hbond_atom_site_label_H
_geom_hbond_atom_site_label_A
_geom_hbond_distance_DH
_geom_hbond_distance_HA
_geom_hbond_distance_DA
_geom_hbond_angle_DHA
_geom_hbond_site_symmetry_A
O2 H2 O3 0.84 1.86 2.599(3) 145.3 .
O7 H7 O9 0.84 1.77 2.510(3) 146.5 .
O10 H10 N1 0.84 1.93 2.751(3) 164.5 2

loop_
_smtbx_masks_void_nr
_smtbx_masks_void_average_x
_smtbx_masks_void_average_y
_smtbx_masks_void_average_z
_smtbx_masks_void_volume
_smtbx_masks_void_count_electrons
1 0.000 0.500 0.000 287.0 66.0
2 0.500 1.000 0.500 287.0 66.0
